data_4109878
loop_
_publ_author_name
'Rui Cao'
'Travis M. Anderson'
'Paula M. B. Piccoli'
'Arthur J. Schultz'
'Thomas F. Koetzle'
'Yurii V. Geletii'
'Elena Slonkina'
'Britt Hedman'
'Keith O. Hodgson'
'Kenneth I. Hardcastle'
'Xikui Fang'
'Martin L. Kirk'
'Sushilla Knottenbelt'
'Paul K\"ogerler'
'Djamaladdin G. Musaev'
'Keiji Morokuma'
'Masashi Takahashi'
'Craig L. Hill'

_publ_section_title
;
 Terminal Gold-Oxo Complexes
;
_journal_name_full 'Journal of the American Chemical Society'
_journal_page_first 11118
_journal_page_last 11133
_journal_paper_doi 10.1021/ja072456n
_journal_volume 129
_journal_year 2007
_chemical_formula_moiety '(K 1+)7.5, (H 1+)2, (Au1.05 O1 P2 W19.95 O70 9-), 30(H2 O)'
_chemical_formula_sum 'Au1.05 H62 K7.5 O101 P2 W19.95'
_chemical_formula_weight 5660.31
_chemical_name_systematic
;

 ?

;
_space_group_IT_number 194
_symmetry_cell_setting hexagonal
_symmetry_space_group_name_Hall '-P 6c 2c'
_symmetry_space_group_name_H-M 'P 63/m m c'
_atom_sites_solution_primary direct
_atom_sites_solution_secondary difmap
_audit_creation_method SHELXL-97
_cell_angle_alpha 90.00
_cell_angle_beta 90.00
_cell_angle_gamma 120.00
_cell_formula_units_Z 2
_cell_length_a 16.1730(9)
_cell_length_b 16.1730(9)
_cell_length_c 19.7659(15)
_cell_measurement_reflns_used 7334
_cell_measurement_temperature 173(2)
_cell_measurement_theta_max 28.24
_cell_measurement_theta_min 2.52
_cell_volume 4477.4(5)
_computing_cell_refinement 'Bruker SMART'
_computing_data_collection 'Bruker SMART'
_computing_data_reduction 'Bruker SAINT'
_computing_molecular_graphics 'Bruker SHELXTL'
_computing_publication_material 'Bruker SHELXTL'
_computing_structure_refinement 'SHELXL-97 (Sheldrick, 1997)'
_computing_structure_solution 'SHELXS-97 (Sheldrick, 1990)'
_diffrn_ambient_temperature 173(2)
_diffrn_measured_fraction_theta_full 0.999
_diffrn_measured_fraction_theta_max 0.999
_diffrn_measurement_device_type 'CCD area detector'
_diffrn_measurement_method 'phi and omega scans'
_diffrn_radiation_monochromator graphite
_diffrn_radiation_source 'fine-focus sealed tube'
_diffrn_radiation_type MoK\a
_diffrn_radiation_wavelength 0.71073
_diffrn_reflns_av_R_equivalents 0.0697
_diffrn_reflns_av_sigmaI/netI 0.0226
_diffrn_reflns_limit_h_max 21
_diffrn_reflns_limit_h_min -21
_diffrn_reflns_limit_k_max 21
_diffrn_reflns_limit_k_min -21
_diffrn_reflns_limit_l_max 26
_diffrn_reflns_limit_l_min -26
_diffrn_reflns_number 59942
_diffrn_reflns_theta_full 28.30
_diffrn_reflns_theta_max 28.30
_diffrn_reflns_theta_min 1.45
_exptl_absorpt_coefficient_mu 27.713
_exptl_absorpt_correction_T_max 0.0884
_exptl_absorpt_correction_T_min 0.0395
_exptl_absorpt_correction_type multi-scan
_exptl_absorpt_process_details 'SADABS V2.10, Sheldrick 2003'
_exptl_crystal_colour yellow
_exptl_crystal_density_diffrn 4.198
_exptl_crystal_description prism
_exptl_crystal_F_000 4956
_exptl_crystal_size_max 0.33
_exptl_crystal_size_mid 0.28
_exptl_crystal_size_min 0.17
_refine_diff_density_max 11.568
_refine_diff_density_min -6.549
_refine_diff_density_rms 0.741
_refine_ls_extinction_coef 0.00050(10)
_refine_ls_extinction_expression Fc^*^=kFc[1+0.001xFc^2^\l^3^/sin(2\q)]^-1/4^
_refine_ls_extinction_method SHELXL
_refine_ls_goodness_of_fit_ref 1.248
_refine_ls_hydrogen_treatment none
_refine_ls_matrix_type full
_refine_ls_number_parameters 67
_refine_ls_number_reflns 2107
_refine_ls_number_restraints 0
_refine_ls_restrained_S_all 1.248
_refine_ls_R_factor_all 0.0639
_refine_ls_R_factor_gt 0.0634
_refine_ls_shift/su_max 0.000
_refine_ls_shift/su_mean 0.000
_refine_ls_structure_factor_coef Fsqd
_refine_ls_weighting_details 'calc w=1/[\s^2^(Fo^2^)+(0.2000P)^2^+88.0000P] where P=(Fo^2^+2Fc^2^)/3'
_refine_ls_weighting_scheme calc
_refine_ls_wR_factor_gt 0.2677
_refine_ls_wR_factor_ref 0.2683
_reflns_number_gt 2080
_reflns_number_total 2107
_reflns_threshold_expression >2sigma(I)
_cod_data_source_file ja072456nsi20070408_062419.cif
_cod_data_source_block 2
_cod_original_formula_sum 'Au1.05 H62 K7.50 O101 P2 W19.95'
_cod_database_code 4109878

loop_
_symmetry_equiv_pos_as_xyz
'x, y, z'
'-y, x-y, z'
'-x+y, -x, z'
'-x, -y, z+1/2'
'y, -x+y, z+1/2'
'x-y, x, z+1/2'
'y, x, -z'
'x-y, -y, -z'
'-x, -x+y, -z'
'-y, -x, -z+1/2'
'-x+y, y, -z+1/2'
'x, x-y, -z+1/2'
'-x, -y, -z'
'y, -x+y, -z'
'x-y, x, -z'
'x, y, -z-1/2'
'-y, x-y, -z-1/2'
'-x+y, -x, -z-1/2'
'-y, -x, z'
'-x+y, y, z'
'x, x-y, z'
'y, x, z-1/2'
'x-y, -y, z-1/2'
'-x, -x+y, z-1/2'

loop_
_atom_site_label
_atom_site_type_symbol
_atom_site_fract_x
_atom_site_fract_y
_atom_site_fract_z
_atom_site_U_iso_or_equiv
_atom_site_adp_type
_atom_site_occupancy
_atom_site_symmetry_multiplicity
_atom_site_calc_flag
_atom_site_refinement_flags
_atom_site_disorder_group
Au1 Au 0.79596(14) 0.20404(14) 0.2500 0.0027(6) Uiso 0.35 4 d SP 1
W3 W 0.77670(8) 0.22330(8) 0.2500 0.0038(5) Uiso 0.65 4 d SP 2
W1 W 0.67355(4) 0.11902(4) 0.41118(3) 0.0025(4) Uiso 1 1 d . .
W2 W 0.59647(3) 0.19295(5) 0.56480(4) 0.0018(4) Uiso 1 2 d S .
P1 P 0.6667 0.3333 0.4168(4) 0.0013(16) Uiso 1 6 d S .
K1 K 0.5097(4) 0.0193(8) 0.2500 0.034(2) Uiso 1 4 d S .
K2 K 0.551(2) 0.2757(10) 0.7500 0.051(6) Uiso 0.50 4 d SP .
K3 K 0.8284(4) 0.1716(4) 0.5740(6) 0.021(2) Uiso 0.50 2 d SP .
O1 O 0.8090(5) 0.1910(5) 0.4259(7) 0.004(2) Uiso 1 2 d S .
O2 O 0.6554(8) 0.0044(8) 0.4231(5) 0.0088(19) Uiso 1 1 d . .
O3 O 0.5491(6) 0.0982(12) 0.3923(8) 0.009(3) Uiso 1 2 d S .
O4 O 0.6548(7) 0.1509(7) 0.5030(5) 0.0055(18) Uiso 1 1 d . .
O5 O 0.6998(8) 0.1308(8) 0.3193(5) 0.0069(19) Uiso 1 1 d . .
O6 O 0.5531(11) 0.2766(6) 0.6018(8) 0.009(3) Uiso 1 2 d S .
O7 O 0.6667 0.3333 0.4954(12) 0.003(4) Uiso 1 6 d S .
O8 O 0.5627(10) 0.2813(5) 0.3939(7) 0.001(2) Uiso 1 2 d S .
O9 O 0.5542(5) 0.1085(11) 0.6252(7) 0.006(3) Uiso 1 2 d S .
O10 O 0.8591(13) 0.1409(13) 0.2500 0.034(7) Uiso 1 4 d S .
O11 O 0.713(2) 0.287(2) 0.2500 0.070(14) Uiso 1 4 d S .
O1W O 0.9050(16) 0.0950(16) 0.499(2) 0.030(8) Uiso 0.50 2 d SP .
O2W O 1.0000 1.0000 0.671(5) 0.04(2) Uiso 0.50 6 d SP .
O3W O 0.414(2) 0.328(2) 0.7288(15) 0.032(7) Uiso 0.50 1 d P .
O4W O 0.908(3) 0.092(3) 0.358(4) 0.027(16) Uiso 0.25 2 d SP .

loop_
_atom_type_symbol
_atom_type_description
_atom_type_scat_dispersion_real
_atom_type_scat_dispersion_imag
_atom_type_scat_source
O O 0.0106 0.0060 'International Tables Vol C Tables 4.2.6.8 and 6.1.1.4'
H H 0.0000 0.0000 'International Tables Vol C Tables 4.2.6.8 and 6.1.1.4'
P P 0.1023 0.0942 'International Tables Vol C Tables 4.2.6.8 and 6.1.1.4'
K K 0.2009 0.2494 'International Tables Vol C Tables 4.2.6.8 and 6.1.1.4'
W W -0.8490 6.8722 'International Tables Vol C Tables 4.2.6.8 and 6.1.1.4'
Au Au -2.0133 8.8022 'International Tables Vol C Tables 4.2.6.8 and 6.1.1.4'

loop_
_geom_angle_atom_site_label_1
_geom_angle_atom_site_label_2
_geom_angle_atom_site_label_3
_geom_angle
_geom_angle_site_symmetry_1
_geom_angle_site_symmetry_3
O10 Au1 O5 99.4(3) . 16_556
O10 Au1 O5 99.4(3) . 19_665
O5 Au1 O5 161.2(6) 16_556 19_665
O10 Au1 O5 99.4(3) . .
O5 Au1 O5 88.4(6) 16_556 .
O5 Au1 O5 88.5(6) 19_665 .
O10 Au1 O5 99.4(3) . 10_665
O5 Au1 O5 88.5(6) 16_556 10_665
O5 Au1 O5 88.4(6) 19_665 10_665
O5 Au1 O5 161.2(6) . 10_665
O10 Au1 O11 180.00(13) . .
O5 Au1 O11 80.6(3) 16_556 .
O5 Au1 O11 80.6(3) 19_665 .
O5 Au1 O11 80.6(3) . .
O5 Au1 O11 80.6(3) 10_665 .
O10 Au1 K1 110.48(13) . .
O5 Au1 K1 44.7(3) 16_556 .
O5 Au1 K1 126.6(3) 19_665 .
O5 Au1 K1 44.7(3) . .
O5 Au1 K1 126.6(3) 10_665 .
O11 Au1 K1 69.52(13) . .
O10 Au1 K1 110.48(13) . 2_655
O5 Au1 K1 126.6(3) 16_556 2_655
O5 Au1 K1 44.7(3) 19_665 2_655
O5 Au1 K1 126.6(3) . 2_655
O5 Au1 K1 44.7(3) 10_665 2_655
O11 Au1 K1 69.52(13) . 2_655
K1 Au1 K1 139.0(3) . 2_655
O11 W3 O5 96.4(3) . 16_556
O11 W3 O5 96.4(3) . 19_665
O5 W3 O5 167.1(6) 16_556 19_665
O11 W3 O5 96.4(3) . .
O5 W3 O5 89.2(6) 16_556 .
O5 W3 O5 89.3(6) 19_665 .
O11 W3 O5 96.4(3) . 10_665
O5 W3 O5 89.3(6) 16_556 10_665
O5 W3 O5 89.2(6) 19_665 10_665
O5 W3 O5 167.1(6) . 10_665
O11 W3 O10 180.00(7) . .
O5 W3 O10 83.6(3) 16_556 .
O5 W3 O10 83.6(3) 19_665 .
O5 W3 O10 83.6(3) . .
O5 W3 O10 83.6(3) 10_665 .
O11 W3 K1 76.94(11) . .
O5 W3 K1 48.8(3) 16_556 .
O5 W3 K1 135.2(3) 19_665 .
O5 W3 K1 48.8(3) . .
O5 W3 K1 135.2(3) 10_665 .
O10 W3 K1 103.06(11) . .
O11 W3 K1 76.94(11) . 2_655
O5 W3 K1 135.2(3) 16_556 2_655
O5 W3 K1 48.8(3) 19_665 2_655
O5 W3 K1 135.2(3) . 2_655
O5 W3 K1 48.8(3) 10_665 2_655
O10 W3 K1 103.06(11) . 2_655
K1 W3 K1 153.9(2) . 2_655
O2 W1 O5 98.6(5) . .
O2 W1 O3 103.7(6) . .
O5 W1 O3 89.6(6) . .
O2 W1 O1 99.2(5) . .
O5 W1 O1 87.3(6) . .
O3 W1 O1 157.1(6) . .
O2 W1 O4 100.9(5) . .
O5 W1 O4 160.4(4) . .
O3 W1 O4 86.5(5) . .
O1 W1 O4 88.8(5) . .
O2 W1 O8 172.9(4) . 2_655
O5 W1 O8 79.5(5) . 2_655
O3 W1 O8 83.1(6) . 2_655
O1 W1 O8 74.0(5) . 2_655
O4 W1 O8 81.0(4) . 2_655
O2 W1 K3 82.4(4) . .
O5 W1 K3 134.2(4) . .
O3 W1 K3 135.0(5) . .
O1 W1 K3 47.9(4) . .
O4 W1 K3 48.9(4) . .
O8 W1 K3 94.0(3) 2_655 .
O2 W1 K1 87.3(4) . .
O5 W1 K1 47.3(4) . .
O3 W1 K1 48.2(4) . .
O1 W1 K1 134.5(4) . .
O4 W1 K1 134.3(3) . .
O8 W1 K1 96.2(3) 2_655 .
K3 W1 K1 169.7(2) . .
O9 W2 O4 104.0(5) . .
O9 W2 O4 104.0(5) . 20_655
O4 W2 O4 86.8(6) . 20_655
O9 W2 O6 99.0(5) . 2_655
O4 W2 O6 87.1(6) . 2_655
O4 W2 O6 157.0(5) 20_655 2_655
O9 W2 O6 99.0(5) . .
O4 W2 O6 157.0(5) . .
O4 W2 O6 87.1(6) 20_655 .
O6 W2 O6 89.8(9) 2_655 .
O9 W2 O7 169.7(7) . .
O4 W2 O7 83.4(5) . .
O4 W2 O7 83.4(5) 20_655 .
O6 W2 O7 73.9(5) 2_655 .
O6 W2 O7 73.9(5) . .
O9 W2 K3 85.05(13) . .
O4 W2 K3 47.3(4) . .
O4 W2 K3 133.7(3) 20_655 .
O6 W2 K3 47.5(5) 2_655 .
O6 W2 K3 137.0(5) . .
O7 W2 K3 95.09(12) . .
O9 W2 K3 85.05(13) . 3_665
O4 W2 K3 133.7(4) . 3_665
O4 W2 K3 47.3(4) 20_655 3_665
O6 W2 K3 137.0(5) 2_655 3_665
O6 W2 K3 47.5(5) . 3_665
O7 W2 K3 95.09(12) . 3_665
K3 W2 K3 169.8(2) . 3_665
O9 W2 K2 64.1(5) . 2_655
O4 W2 K2 116.1(5) . 2_655
O4 W2 K2 155.6(4) 20_655 2_655
O6 W2 K2 41.6(5) 2_655 2_655
O6 W2 K2 74.7(6) . 2_655
O7 W2 K2 106.3(5) . 2_655
K3 W2 K2 68.8(4) . 2_655
K3 W2 K2 108.7(4) 3_665 2_655
O9 W2 K2 64.1(5) . .
O4 W2 K2 155.6(4) . .
O4 W2 K2 116.1(5) 20_655 .
O6 W2 K2 74.7(6) 2_655 .
O6 W2 K2 41.6(5) . .
O7 W2 K2 106.3(5) . .
K3 W2 K2 108.7(4) . .
K3 W2 K2 68.8(4) 3_665 .
K2 W2 K2 40.0(7) 2_655 .
O8 P1 O8 111.6(5) 2_655 .
O8 P1 O8 111.6(5) 2_655 3_665
O8 P1 O8 111.6(5) . 3_665
O8 P1 O7 107.3(6) 2_655 .
O8 P1 O7 107.3(6) . .
O8 P1 O7 107.3(6) 3_665 .
O3W K1 O3W 18.6(13) 5_554 14_556
O3W K1 O3W 107.7(15) 5_554 24_655
O3W K1 O3W 110.9(15) 14_556 24_655
O3W K1 O3W 110.9(15) 5_554 9_656
O3W K1 O3W 107.7(15) 14_556 9_656
O3W K1 O3W 18.6(13) 24_655 9_656
O3W K1 O5 162.2(7) 5_554 .
O3W K1 O5 143.6(7) 14_556 .
O3W K1 O5 77.5(7) 24_655 .
O3W K1 O5 68.7(8) 9_656 .
O3W K1 O5 77.5(7) 5_554 20_655
O3W K1 O5 68.7(8) 14_556 20_655
O3W K1 O5 162.2(7) 24_655 20_655
O3W K1 O5 143.6(7) 9_656 20_655
O5 K1 O5 92.6(5) . 20_655
O3W K1 O5 68.7(8) 5_554 11_655
O3W K1 O5 77.5(7) 14_556 11_655
O3W K1 O5 143.6(7) 24_655 11_655
O3W K1 O5 162.2(7) 9_656 11_655
O5 K1 O5 117.4(5) . 11_655
O5 K1 O5 54.2(4) 20_655 11_655
O3W K1 O5 143.6(7) 5_554 16_556
O3W K1 O5 162.2(7) 14_556 16_556
O3W K1 O5 68.7(8) 24_655 16_556
O3W K1 O5 77.5(7) 9_656 16_556
O5 K1 O5 54.2(4) . 16_556
O5 K1 O5 117.4(5) 20_655 16_556
O5 K1 O5 92.6(5) 11_655 16_556
O3W K1 O3 111.0(7) 5_554 .
O3W K1 O3 93.2(7) 14_556 .
O3W K1 O3 111.0(7) 24_655 .
O3W K1 O3 93.2(7) 9_656 .
O5 K1 O3 52.1(3) . .
O5 K1 O3 52.1(3) 20_655 .
O5 K1 O3 103.5(4) 11_655 .
O5 K1 O3 103.5(4) 16_556 .
O3W K1 O3 93.2(7) 5_554 16_556
O3W K1 O3 111.0(7) 14_556 16_556
O3W K1 O3 93.2(7) 24_655 16_556
O3W K1 O3 111.0(7) 9_656 16_556
O5 K1 O3 103.5(4) . 16_556
O5 K1 O3 103.5(4) 20_655 16_556
O5 K1 O3 52.1(3) 11_655 16_556
O5 K1 O3 52.1(3) 16_556 16_556
O3 K1 O3 137.1(7) . 16_556
O3W K1 O9 62.4(7) 5_554 4_654
O3W K1 O9 78.4(7) 14_556 4_654
O3W K1 O9 62.4(7) 24_655 4_654
O3W K1 O9 78.4(7) 9_656 4_654
O5 K1 O9 132.3(2) . 4_654
O5 K1 O9 132.3(2) 20_655 4_654
O5 K1 O9 86.4(3) 11_655 4_654
O5 K1 O9 86.4(3) 16_556 4_654
O3 K1 O9 165.5(6) . 4_654
O3 K1 O9 57.4(4) 16_556 4_654
O3W K1 O9 78.4(7) 5_554 13_656
O3W K1 O9 62.4(7) 14_556 13_656
O3W K1 O9 78.4(7) 24_655 13_656
O3W K1 O9 62.4(7) 9_656 13_656
O5 K1 O9 86.4(3) . 13_656
O5 K1 O9 86.4(3) 20_655 13_656
O5 K1 O9 132.3(2) 11_655 13_656
O5 K1 O9 132.3(2) 16_556 13_656
O3 K1 O9 57.4(4) . 13_656
O3 K1 O9 165.5(6) 16_556 13_656
O9 K1 O9 108.1(7) 4_654 13_656
O3W K2 O3W 17.3(12) 21 12_556
O3W K2 O3W 92.3(15) 21 16_557
O3W K2 O3W 89.7(15) 12_556 16_557
O3W K2 O3W 89.7(15) 21 .
O3W K2 O3W 92.3(15) 12_556 .
O3W K2 O3W 17.3(12) 16_557 .
O3W K2 K2 162.3(7) 21 3_665
O3W K2 K2 162.3(7) 12_556 3_665
O3W K2 K2 104.3(8) 16_557 3_665
O3W K2 K2 104.3(8) . 3_665
O3W K2 K2 104.3(8) 21 2_655
O3W K2 K2 104.3(8) 12_556 2_655
O3W K2 K2 162.3(7) 16_557 2_655
O3W K2 K2 162.3(7) . 2_655
K2 K2 K2 60.000(5) 3_665 2_655
O3W K2 O6 81.7(7) 21 .
O3W K2 O6 99.0(8) 12_556 .
O3W K2 O6 99.0(8) 16_557 .
O3W K2 O6 81.7(7) . .
K2 K2 O6 89.6(6) 3_665 .
K2 K2 O6 89.6(6) 2_655 .
O3W K2 O6 99.0(8) 21 16_557
O3W K2 O6 81.7(7) 12_556 16_557
O3W K2 O6 81.7(7) 16_557 16_557
O3W K2 O6 99.0(8) . 16_557
K2 K2 O6 89.6(6) 3_665 16_557
K2 K2 O6 89.6(6) 2_655 16_557
O6 K2 O6 179.0(13) . 16_557
O3W K2 W2 122.4(7) 21 18_667
O3W K2 W2 105.5(7) 12_556 18_667
O3W K2 W2 71.3(6) 16_557 18_667
O3W K2 W2 87.0(6) . 18_667
K2 K2 W2 70.0(4) 3_665 18_667
K2 K2 W2 94.3(4) 2_655 18_667
O6 K2 W2 153.4(4) . 18_667
O6 K2 W2 26.22(12) 16_557 18_667
O3W K2 W2 105.5(7) 21 3_665
O3W K2 W2 122.4(7) 12_556 3_665
O3W K2 W2 87.0(6) 16_557 3_665
O3W K2 W2 71.3(6) . 3_665
K2 K2 W2 70.0(4) 3_665 3_665
K2 K2 W2 94.3(4) 2_655 3_665
O6 K2 W2 26.22(12) . 3_665
O6 K2 W2 153.4(4) 16_557 3_665
W2 K2 W2 127.2(3) 18_667 3_665
O3W K2 W2 71.3(6) 21 .
O3W K2 W2 87.0(6) 12_556 .
O3W K2 W2 122.4(7) 16_557 .
O3W K2 W2 105.5(7) . .
K2 K2 W2 94.3(4) 3_665 .
K2 K2 W2 70.0(4) 2_655 .
O6 K2 W2 26.22(12) . .
O6 K2 W2 153.4(4) 16_557 .
W2 K2 W2 162.2(8) 18_667 .
W2 K2 W2 49.25(6) 3_665 .
O3W K2 W2 87.0(6) 21 16_557
O3W K2 W2 71.3(6) 12_556 16_557
O3W K2 W2 105.5(7) 16_557 16_557
O3W K2 W2 122.4(7) . 16_557
K2 K2 W2 94.3(4) 3_665 16_557
K2 K2 W2 70.0(4) 2_655 16_557
O6 K2 W2 153.4(4) . 16_557
O6 K2 W2 26.22(12) 16_557 16_557
W2 K2 W2 49.25(6) 18_667 16_557
W2 K2 W2 162.2(8) 3_665 16_557
W2 K2 W2 127.2(3) . 16_557
O1W K3 O2 91.0(3) . 8_556
O1W K3 O2 91.0(3) . 14_666
O2 K3 O2 177.6(6) 8_556 14_666
O1W K3 O1 66.0(10) . .
O2 K3 O1 91.0(3) 8_556 .
O2 K3 O1 91.0(3) 14_666 .
O1W K3 O6 156.1(11) . 2_655
O2 K3 O6 89.4(3) 8_556 2_655
O2 K3 O6 89.4(3) 14_666 2_655
O1 K3 O6 90.0(5) . 2_655
O1W K3 O4 108.8(9) . .
O2 K3 O4 58.8(3) 8_556 .
O2 K3 O4 121.8(5) 14_666 .
O1 K3 O4 53.9(3) . .
O6 K3 O4 52.0(4) 2_655 .
O1W K3 O4 108.8(9) . 19_665
O2 K3 O4 121.8(5) 8_556 19_665
O2 K3 O4 58.8(3) 14_666 19_665
O1 K3 O4 53.9(3) . 19_665
O6 K3 O4 52.0(4) 2_655 19_665
O4 K3 O4 63.1(5) . 19_665
O1W K3 W1 80.5(9) . .
O2 K3 W1 65.4(3) 8_556 .
O2 K3 W1 116.3(4) 14_666 .
O1 K3 W1 28.58(15) . .
O6 K3 W1 77.9(4) 2_655 .
O4 K3 W1 29.3(2) . .
O4 K3 W1 65.0(3) 19_665 .
O1W K3 W1 80.5(9) . 19_665
O2 K3 W1 116.3(4) 8_556 19_665
O2 K3 W1 65.4(3) 14_666 19_665
O1 K3 W1 28.58(15) . 19_665
O6 K3 W1 77.9(4) 2_655 19_665
O4 K3 W1 65.0(3) . 19_665
O4 K3 W1 29.3(2) 19_665 19_665
W1 K3 W1 50.92(15) . 19_665
O1W K3 W2 135.7(8) . .
O2 K3 W2 64.0(3) 8_556 .
O2 K3 W2 115.3(4) 14_666 .
O1 K3 W2 77.9(3) . .
O6 K3 W2 28.75(16) 2_655 .
O4 K3 W2 27.2(2) . .
O4 K3 W2 64.0(3) 19_665 .
W1 K3 W2 56.32(14) . .
W1 K3 W2 79.5(2) 19_665 .
O1W K3 W2 135.7(8) . 2_655
O2 K3 W2 115.3(4) 8_556 2_655
O2 K3 W2 64.0(3) 14_666 2_655
O1 K3 W2 77.9(3) . 2_655
O6 K3 W2 28.75(16) 2_655 2_655
O4 K3 W2 64.0(3) . 2_655
O4 K3 W2 27.2(2) 19_665 2_655
W1 K3 W2 79.5(2) . 2_655
W1 K3 W2 56.32(14) 19_665 2_655
W2 K3 W2 51.22(15) . 2_655
O1W K3 K2 164.5(11) . 2_655
O2 K3 K2 88.9(3) 8_556 2_655
O2 K3 K2 88.9(3) 14_666 2_655
O1 K3 K2 129.5(5) . 2_655
O6 K3 K2 39.4(4) 2_655 2_655
O4 K3 K2 84.3(4) . 2_655
O4 K3 K2 84.3(4) 19_665 2_655
W1 K3 K2 113.4(3) . 2_655
W1 K3 K2 113.4(3) 19_665 2_655
W2 K3 K2 57.1(3) . 2_655
W2 K3 K2 57.1(3) 2_655 2_655
W1 O1 W1 121.7(8) . 19_665
W1 O1 K3 103.5(5) . .
W1 O1 K3 103.5(5) 19_665 .
W1 O2 K3 168.9(6) . 15_546
W1 O3 W1 151.2(9) . 20_655
W1 O3 K1 103.8(5) . .
W1 O3 K1 103.8(5) 20_655 .
W2 O4 W1 151.5(6) . .
W2 O4 K3 105.5(5) . .
W1 O4 K3 101.7(5) . .
W1 O5 W3 142.4(6) . .
W1 O5 Au1 144.8(6) . .
W3 O5 Au1 15.84(12) . .
W1 O5 K1 105.8(5) . .
W3 O5 K1 102.1(4) . .
Au1 O5 K1 108.0(4) . .
W2 O6 W2 121.6(8) 3_665 .
W2 O6 K2 112.2(5) 3_665 .
W2 O6 K2 112.2(5) . .
W2 O6 K3 103.7(5) 3_665 3_665
W2 O6 K3 103.7(5) . 3_665
K2 O6 K3 100.1(8) . 3_665
P1 O7 W2 124.9(5) . 2_655
P1 O7 W2 124.9(5) . .
W2 O7 W2 90.5(7) 2_655 .
P1 O7 W2 124.9(5) . 3_665
W2 O7 W2 90.5(7) 2_655 3_665
W2 O7 W2 90.5(7) . 3_665
P1 O8 W1 128.2(4) . 20_655
P1 O8 W1 128.2(4) . 3_665
W1 O8 W1 90.0(5) 20_655 3_665
W2 O9 K1 171.2(8) . 13_656
Au1 O10 W3 0.00(15) . .
W3 O11 Au1 0.0(2) . .
O3W O3W K1 80.7(6) 16_557 15_556
O3W O3W K2 81.4(6) 16_557 .
K1 O3W K2 108.6(12) 15_556 .

loop_
_geom_bond_atom_site_label_1
_geom_bond_atom_site_label_2
_geom_bond_distance
_geom_bond_site_symmetry_2
Au1 O10 1.77(4) .
Au1 O5 1.963(11) 16_556
Au1 O5 1.963(11) 19_665
Au1 O5 1.963(11) .
Au1 O5 1.963(11) 10_665
Au1 O11 2.32(6) .
Au1 K1 4.066(7) .
Au1 K1 4.066(7) 2_655
W3 O11 1.78(6) .
W3 O5 1.949(11) 16_556
W3 O5 1.949(11) 19_665
W3 O5 1.949(11) .
W3 O5 1.949(11) 10_665
W3 O10 2.31(4) .
W3 K1 3.910(8) .
W3 K1 3.910(8) 2_655
W1 O2 1.741(12) .
W1 O5 1.854(10) .
W1 O3 1.904(4) .
W1 O1 1.920(7) .
W1 O4 1.952(10) .
W1 O8 2.372(10) 2_655
W1 K3 3.902(11) .
W1 K1 3.937(4) .
W2 O9 1.681(15) .
W2 O4 1.866(11) .
W2 O4 1.866(11) 20_655
W2 O6 1.950(8) 2_655
W2 O6 1.950(8) .
W2 O7 2.398(14) .
W2 K3 3.939(11) .
W2 K3 3.939(11) 3_665
W2 K2 4.087(5) 2_655
W2 K2 4.087(5) .
P1 O8 1.525(14) 2_655
P1 O8 1.525(14) .
P1 O8 1.525(14) 3_665
P1 O7 1.55(2) .
K1 O3W 2.58(3) 5_554
K1 O3W 2.58(3) 14_556
K1 O3W 2.58(3) 24_655
K1 O3W 2.58(3) 9_656
K1 O5 3.006(13) .
K1 O5 3.006(12) 20_655
K1 O5 3.006(12) 11_655
K1 O5 3.006(13) 16_556
K1 O3 3.022(16) .
K1 O3 3.022(16) 16_556
K1 O9 3.048(16) 4_654
K1 O9 3.048(16) 13_656
K2 O3W 2.79(4) 21
K2 O3W 2.79(4) 12_556
K2 O3W 2.79(4) 16_557
K2 O3W 2.79(4) .
K2 K2 2.80(5) 3_665
K2 K2 2.80(5) 2_655
K2 O6 2.929(16) .
K2 O6 2.929(16) 16_557
K2 W2 4.087(5) 18_667
K2 W2 4.087(5) 3_665
K2 W2 4.087(5) 16_557
K3 O1W 2.60(5) .
K3 O2 2.859(11) 8_556
K3 O2 2.859(11) 14_666
K3 O1 2.977(19) .
K3 O6 2.992(19) 2_655
K3 O4 3.005(15) .
K3 O4 3.005(15) 19_665
K3 W1 3.902(11) 19_665
K3 W2 3.939(11) 2_655
K3 K2 4.54(2) 2_655
O1 W1 1.920(7) 19_665
O2 K3 2.859(11) 15_546
O3 W1 1.904(4) 20_655
O6 W2 1.950(8) 3_665
O6 K3 2.99(2) 3_665
O7 W2 2.398(14) 2_655
O7 W2 2.398(14) 3_665
O8 W1 2.372(10) 20_655
O8 W1 2.372(10) 3_665
O9 K1 3.048(16) 13_656
O3W O3W 0.84(6) 16_557
O3W K1 2.58(3) 15_556
